data_4322395
loop_
_publ_author_name
'Lutz H. Gade'
'Martin Schubart'
'Bernd Findeis'
'Sylvie Fabre'
'Izoldi Bezougli'
'Matthias Lutz'
'Ian J. Scowen'
'Mary McPartlin'

_publ_section_title
;
 Synthesis and Reactivity of Early-Late Heterodinuclear Complexes
 Stabilized by a Trisilylsilane-Based Tripodal Amido Ligand
;
_journal_name_full 'Inorganic Chemistry'
_journal_page_first 5282
_journal_page_last 5294
_journal_paper_doi 10.1021/ic990562n
_journal_volume 38
_journal_year 1999
_chemical_formula_sum 'C35 H47 N3 O2 Ru Si4 Ti'
_chemical_formula_weight 803.09
_chemical_name_systematic
; 
 ? 
;
_space_group_IT_number 14
_symmetry_cell_setting monoclinic
_symmetry_space_group_name_Hall '-P 2yn'
_symmetry_space_group_name_H-M 'P 1 21/n 1'
_atom_sites_solution_hydrogens geom
_atom_sites_solution_primary direct
_atom_sites_solution_secondary difmap
_audit_creation_method SHELXL
_cell_angle_alpha 90.00
_cell_angle_beta 93.63(2)
_cell_angle_gamma 90.00
_cell_formula_units_Z 4
_cell_length_a 12.424(3)
_cell_length_b 19.497(4)
_cell_length_c 16.504(4)
_cell_measurement_reflns_used 45
_cell_measurement_temperature 293(2)
_cell_measurement_theta_max 12.60
_cell_measurement_theta_min 2.99
_cell_volume 3989.8(16)
_computing_cell_refinement 'Siemens XSCANS'
_computing_data_collection 'Siemens XSCANS'
_computing_data_reduction 'Siemens SHELXTL'
_computing_molecular_graphics 'Siemens SHELXTL'
_computing_publication_material 'Siemens SHELXTL'
_computing_structure_refinement 'SHELXL-93 (Sheldrick, 1993)'
_computing_structure_solution 'SHELXS-86 (Sheldrick, 1990)'
_diffrn_ambient_temperature 293(2)
_diffrn_measurement_device 'Siemens P4'
_diffrn_measurement_method '2\q/\w scans'
_diffrn_radiation_monochromator graphite
_diffrn_radiation_source 'fine-focus sealed tube'
_diffrn_radiation_type MoK\a
_diffrn_radiation_wavelength 0.71073
_diffrn_reflns_av_R_equivalents 0.0596
_diffrn_reflns_av_sigmaI/netI 0.0435
_diffrn_reflns_limit_h_max 14
_diffrn_reflns_limit_h_min -1
_diffrn_reflns_limit_k_max 27
_diffrn_reflns_limit_k_min -1
_diffrn_reflns_limit_l_max 23
_diffrn_reflns_limit_l_min -23
_diffrn_reflns_number 8518
_diffrn_reflns_theta_max 25.00
_diffrn_reflns_theta_min 1.62
_diffrn_standards_interval_count 97
_diffrn_standards_number 3
_exptl_absorpt_coefficient_mu 0.731
_exptl_absorpt_correction_T_max 0.3091
_exptl_absorpt_correction_T_min 0.2373
_exptl_absorpt_correction_type empirical
_exptl_crystal_colour yellow
_exptl_crystal_density_diffrn 1.337
_exptl_crystal_description block
_exptl_crystal_F_000 1664
_exptl_crystal_size_max 0.43
_exptl_crystal_size_mid 0.39
_exptl_crystal_size_min 0.26
_refine_diff_density_max 1.042
_refine_diff_density_min -0.934
_refine_diff_density_rms 0.101
_refine_ls_extinction_method none
_refine_ls_goodness_of_fit_all 1.076
_refine_ls_goodness_of_fit_obs 1.128
_refine_ls_matrix_type full
_refine_ls_number_parameters 416
_refine_ls_number_reflns 6503
_refine_ls_number_restraints 0
_refine_ls_restrained_S_all 1.291
_refine_ls_restrained_S_obs 1.128
_refine_ls_R_factor_all 0.0744
_refine_ls_R_factor_obs 0.0431
_refine_ls_shift/esd_max 0.078
_refine_ls_shift/esd_mean 0.008
_refine_ls_structure_factor_coef Fsqd
_refine_ls_weighting_details 'w=1/[\s^2^(Fo^2^)+(0.0680P)^2^+0.8323P] where P=(Fo^2^+2Fc^2^)/3'
_refine_ls_weighting_scheme calc
_refine_ls_wR_factor_all 0.1418
_refine_ls_wR_factor_obs 0.1042
_reflns_number_observed 5034
_reflns_number_total 6986
_reflns_observed_criterion >2sigma(I)
_cod_data_source_file ic990562n_1.cif
_cod_data_source_block si018
_cod_depositor_comments
;
The following automatic conversions were performed:

'_refine_ls_weighting_scheme' value 'calc
w=1/[\s^2^(Fo^2^)+(0.0680P)^2^+0.8323P] where P=(Fo^2^+2Fc^2^)/3' was
changed to 'calc'. New tag '_refine_ls_weighting_details' was
created. The value of the new tag was set to
'w=1/[\s^2^(Fo^2^)+(0.0680P)^2^+0.8323P] where P=(Fo^2^+2Fc^2^)/3'.

Automatic conversion script
Id: cif_fix_values 3143 2015-03-26 13:38:13Z robertas 
;
_cod_original_cell_volume 3989.8(15)
_cod_database_code 4322395

loop_
_symmetry_equiv_pos_as_xyz
'x, y, z'
'-x+1/2, y+1/2, -z+1/2'
'-x, -y, -z'
'x-1/2, -y-1/2, z-1/2'

loop_
_atom_site_aniso_label
_atom_site_aniso_U_11
_atom_site_aniso_U_22
_atom_site_aniso_U_33
_atom_site_aniso_U_23
_atom_site_aniso_U_13
_atom_site_aniso_U_12
Ru 0.0338(2) 0.0325(2) 0.0366(2) 0.00274(14) 0.00239(12) 0.00325(15)
Ti 0.0310(3) 0.0267(3) 0.0286(3) 0.0004(3) -0.0007(3) 0.0016(3)
C1 0.053(3) 0.099(5) 0.091(4) -0.008(4) 0.031(3) 0.014(3)
Si4 0.0386(6) 0.0465(7) 0.0474(6) -0.0033(5) 0.0074(5) 0.0047(5)
Si1 0.0487(7) 0.0407(6) 0.0588(7) -0.0131(6) 0.0048(6) 0.0053(6)
C2 0.090(4) 0.046(3) 0.103(4) -0.007(3) 0.003(3) 0.022(3)
C3 0.075(4) 0.083(4) 0.072(3) -0.042(3) 0.007(3) 0.000(3)
N1 0.041(2) 0.034(2) 0.043(2) -0.0058(14) 0.0018(15) 0.000(2)
C11 0.043(2) 0.028(2) 0.041(2) -0.006(2) 0.002(2) 0.000(2)
C12 0.056(3) 0.046(3) 0.044(2) 0.004(2) 0.002(2) -0.003(2)
C13 0.051(3) 0.066(3) 0.048(2) -0.005(2) -0.011(2) 0.003(2)
C14 0.051(3) 0.045(3) 0.069(3) -0.020(2) -0.002(2) 0.001(2)
C15 0.060(3) 0.035(2) 0.085(3) -0.001(2) 0.009(3) -0.010(2)
C16 0.054(3) 0.039(2) 0.051(2) 0.004(2) -0.006(2) -0.002(2)
C17 0.050(3) 0.093(5) 0.119(5) -0.032(4) -0.007(3) -0.013(3)
Si2 0.0509(7) 0.0456(7) 0.0457(6) 0.0061(5) 0.0118(6) 0.0002(6)
C4 0.088(4) 0.082(4) 0.041(2) 0.010(2) 0.009(3) 0.012(3)
C5 0.071(4) 0.058(3) 0.105(4) 0.011(3) 0.026(3) -0.012(3)
N2 0.045(2) 0.028(2) 0.041(2) 0.0061(13) 0.0043(15) 0.0009(15)
C21 0.043(2) 0.033(2) 0.049(2) 0.011(2) 0.006(2) -0.001(2)
C22 0.059(3) 0.057(3) 0.058(3) 0.017(2) -0.001(2) 0.005(2)
C23 0.061(3) 0.068(4) 0.089(4) 0.040(3) -0.002(3) 0.012(3)
C24 0.047(3) 0.042(3) 0.137(5) 0.034(3) 0.018(3) 0.006(2)
C25 0.069(3) 0.031(2) 0.118(5) -0.012(3) 0.021(3) -0.007(2)
C26 0.051(3) 0.037(2) 0.070(3) -0.001(2) 0.005(2) -0.005(2)
C27 0.083(4) 0.046(3) 0.261(10) 0.055(5) 0.031(6) 0.022(3)
Si3 0.0355(6) 0.0654(9) 0.0456(6) -0.0015(6) -0.0026(5) -0.0001(6)
C6 0.068(4) 0.110(5) 0.083(4) -0.040(4) 0.007(3) -0.031(4)
C7 0.039(3) 0.137(6) 0.097(4) 0.038(4) -0.003(3) 0.020(3)
N3 0.035(2) 0.047(2) 0.034(2) 0.0043(14) -0.0035(14) 0.002(2)
C31 0.030(2) 0.046(2) 0.038(2) 0.002(2) -0.007(2) 0.001(2)
C32 0.048(2) 0.036(2) 0.041(2) 0.001(2) -0.007(2) -0.001(2)
C33 0.048(2) 0.050(2) 0.037(2) -0.004(2) -0.010(2) -0.001(2)
C34 0.042(2) 0.047(2) 0.043(2) 0.009(2) -0.015(2) -0.004(2)
C35 0.053(3) 0.034(2) 0.064(3) 0.004(2) -0.010(2) -0.003(2)
C36 0.051(2) 0.039(2) 0.046(2) -0.005(2) -0.002(2) 0.002(2)
C37 0.073(3) 0.060(3) 0.055(3) 0.019(2) -0.014(2) -0.017(3)
C8 0.059(3) 0.034(2) 0.042(2) 0.002(2) 0.001(2) 0.008(2)
O8 0.095(3) 0.044(2) 0.064(2) -0.013(2) -0.021(2) 0.001(2)
C9 0.033(2) 0.045(2) 0.051(2) 0.004(2) 0.001(2) -0.004(2)
O9 0.057(2) 0.054(2) 0.090(2) 0.035(2) -0.004(2) -0.007(2)
C41 0.038(2) 0.045(2) 0.059(3) 0.004(2) -0.010(2) 0.003(2)
C42 0.042(2) 0.045(2) 0.047(2) 0.008(2) -0.010(2) 0.006(2)
C43 0.040(2) 0.042(2) 0.061(3) 0.010(2) -0.006(2) 0.009(2)
C44 0.040(2) 0.045(3) 0.069(3) -0.003(2) -0.002(2) 0.015(2)
C45 0.038(2) 0.053(3) 0.066(3) 0.012(2) 0.004(2) 0.005(2)

loop_
_atom_site_label
_atom_site_type_symbol
_atom_site_fract_x
_atom_site_fract_y
_atom_site_fract_z
_atom_site_U_iso_or_equiv
_atom_site_thermal_displace_type
_atom_site_occupancy
_atom_site_calc_flag
_atom_site_refinement_flags
_atom_site_disorder_group
Ru Ru 0.36020(2) 0.24970(2) 0.30791(2) 0.03432(11) Uani 1 d . .
Ti Ti 0.53837(5) 0.22009(3) 0.24614(4) 0.0289(2) Uani 1 d . .
C1 C 0.9140(4) 0.1696(3) 0.1212(4) 0.080(2) Uani 1 d . .
H1A H 0.9449(4) 0.1289(3) 0.1458(4) 0.120 Uiso 1 calc R .
H1B H 0.9621(4) 0.2075(3) 0.1316(4) 0.120 Uiso 1 calc R .
H1C H 0.9027(4) 0.1627(3) 0.0637(4) 0.120 Uiso 1 calc R .
Si4 Si 0.78003(9) 0.18847(6) 0.16573(7) 0.0440(3) Uani 1 d . .
Si1 Si 0.64879(10) 0.10283(6) 0.14190(8) 0.0494(3) Uani 1 d . .
C2 C 0.6839(5) 0.0177(3) 0.1909(4) 0.080(2) Uani 1 d . .
H2A H 0.6951(5) 0.0237(3) 0.2485(4) 0.120 Uiso 1 calc R .
H2B H 0.7485(5) 0.0001(3) 0.1696(4) 0.120 Uiso 1 calc R .
H2C H 0.6258(5) -0.0140(3) 0.1795(4) 0.120 Uiso 1 calc R .
C3 C 0.6287(4) 0.0845(3) 0.0299(3) 0.076(2) Uani 1 d . .
H3A H 0.6104(4) 0.1262(3) 0.0014(3) 0.114 Uiso 1 calc R .
H3B H 0.5713(4) 0.0519(3) 0.0206(3) 0.114 Uiso 1 calc R .
H3C H 0.6940(4) 0.0660(3) 0.0106(3) 0.114 Uiso 1 calc R .
N1 N 0.5310(3) 0.1389(2) 0.1780(2) 0.0391(7) Uani 1 d . .
C11 C 0.4305(3) 0.1090(2) 0.1479(2) 0.0376(9) Uani 1 d . .
C12 C 0.3772(4) 0.1314(2) 0.0751(2) 0.0488(11) Uani 1 d . .
H12 H 0.4072(4) 0.1664(2) 0.0454(2) 0.059 Uiso 1 calc R .
C13 C 0.2811(4) 0.1023(3) 0.0472(3) 0.0554(12) Uani 1 d . .
H13 H 0.2468(4) 0.1187(3) -0.0006(3) 0.066 Uiso 1 calc R .
C14 C 0.2340(4) 0.0496(2) 0.0880(3) 0.0552(12) Uani 1 d . .
C15 C 0.2869(4) 0.0269(2) 0.1583(3) 0.0599(13) Uani 1 d . .
H15 H 0.2573(4) -0.0089(2) 0.1868(3) 0.072 Uiso 1 calc R .
C16 C 0.3844(4) 0.0561(2) 0.1885(3) 0.0486(10) Uani 1 d . .
H16 H 0.4183(4) 0.0396(2) 0.2365(3) 0.058 Uiso 1 calc R .
C17 C 0.1283(4) 0.0174(4) 0.0561(4) 0.088(2) Uani 1 d . .
H17A H 0.1032(4) 0.0398(4) 0.0067(4) 0.132 Uiso 1 calc R .
H17B H 0.0755(4) 0.0225(4) 0.0957(4) 0.132 Uiso 1 calc R .
H17C H 0.1393(4) -0.0305(4) 0.0458(4) 0.132 Uiso 1 calc R .
Si2 Si 0.69082(10) 0.28562(7) 0.11409(7) 0.0470(3) Uani 1 d . .
C4 C 0.6407(5) 0.2754(3) 0.0043(3) 0.0703(15) Uani 1 d . .
H4A H 0.5952(5) 0.2357(3) -0.0012(3) 0.105 Uiso 1 calc R .
H4B H 0.7010(5) 0.2700(3) -0.0287(3) 0.105 Uiso 1 calc R .
H4C H 0.6003(5) 0.3154(3) -0.0129(3) 0.105 Uiso 1 calc R .
C5 C 0.7784(4) 0.3641(3) 0.1191(4) 0.077(2) Uani 1 d . .
H5A H 0.8058(4) 0.3715(3) 0.1741(4) 0.116 Uiso 1 calc R .
H5B H 0.7367(4) 0.4032(3) 0.1006(4) 0.116 Uiso 1 calc R .
H5C H 0.8375(4) 0.3578(3) 0.0851(4) 0.116 Uiso 1 calc R .
N2 N 0.5845(3) 0.2954(2) 0.1792(2) 0.0380(7) Uani 1 d . .
C21 C 0.5308(3) 0.3608(2) 0.1715(2) 0.0414(9) Uani 1 d . .
C22 C 0.4665(4) 0.3765(3) 0.1026(3) 0.0580(12) Uani 1 d . .
H22 H 0.4576(4) 0.3444(3) 0.0610(3) 0.070 Uiso 1 calc R .
C23 C 0.4152(4) 0.4395(3) 0.0946(4) 0.073(2) Uani 1 d . .
H23 H 0.3730(4) 0.4491(3) 0.0474(4) 0.088 Uiso 1 calc R .
C24 C 0.4253(4) 0.4882(3) 0.1549(5) 0.075(2) Uani 1 d . .
C25 C 0.4913(4) 0.4735(2) 0.2231(4) 0.072(2) Uani 1 d . .
H25 H 0.5005(4) 0.5061(2) 0.2641(4) 0.086 Uiso 1 calc R .
C26 C 0.5448(4) 0.4104(2) 0.2317(3) 0.0523(11) Uani 1 d . .
H26 H 0.5897(4) 0.4017(2) 0.2777(3) 0.063 Uiso 1 calc R .
C27 C 0.3647(5) 0.5561(3) 0.1474(6) 0.129(3) Uani 1 d . .
H27A H 0.3229(5) 0.5575(3) 0.0965(6) 0.193 Uiso 1 calc R .
H27B H 0.4155(5) 0.5933(3) 0.1499(6) 0.193 Uiso 1 calc R .
H27C H 0.3177(5) 0.5603(3) 0.1911(6) 0.193 Uiso 1 calc R .
Si3 Si 0.78725(9) 0.21066(7) 0.30525(7) 0.0490(3) Uani 1 d . .
C6 C 0.8406(5) 0.2975(3) 0.3347(4) 0.087(2) Uani 1 d . .
H6A H 0.7983(5) 0.3320(3) 0.3061(4) 0.130 Uiso 1 calc R .
H6B H 0.9143(5) 0.3011(3) 0.3211(4) 0.130 Uiso 1 calc R .
H6C H 0.8365(5) 0.3038(3) 0.3921(4) 0.130 Uiso 1 calc R .
C7 C 0.8729(4) 0.1463(4) 0.3629(4) 0.091(2) Uani 1 d . .
H7A H 0.8478(4) 0.1009(4) 0.3492(4) 0.137 Uiso 1 calc R .
H7B H 0.8686(4) 0.1538(4) 0.4201(4) 0.137 Uiso 1 calc R .
H7C H 0.9464(4) 0.1510(4) 0.3490(4) 0.137 Uiso 1 calc R .
N3 N 0.6514(3) 0.2018(2) 0.3287(2) 0.0390(8) Uani 1 d . .
C31 C 0.6331(3) 0.1665(2) 0.4032(2) 0.0385(9) Uani 1 d . .
C32 C 0.6228(3) 0.2020(2) 0.4750(2) 0.0424(9) Uani 1 d . .
H32 H 0.6278(3) 0.2496(2) 0.4750(2) 0.051 Uiso 1 calc R .
C33 C 0.6052(3) 0.1684(2) 0.5466(2) 0.0456(10) Uani 1 d . .
H33 H 0.5967(3) 0.1937(2) 0.5935(2) 0.055 Uiso 1 calc R .
C34 C 0.6001(3) 0.0970(2) 0.5495(2) 0.0450(10) Uani 1 d . .
C35 C 0.6126(4) 0.0611(2) 0.4787(3) 0.0507(11) Uani 1 d . .
H35 H 0.6112(4) 0.0134(2) 0.4795(3) 0.061 Uiso 1 calc R .
C36 C 0.6274(3) 0.0953(2) 0.4057(3) 0.0458(10) Uani 1 d . .
H36 H 0.6334(3) 0.0702(2) 0.3583(3) 0.055 Uiso 1 calc R .
C37 C 0.5822(4) 0.0602(3) 0.6284(3) 0.0635(14) Uani 1 d . .
H37A H 0.5751(4) 0.0933(3) 0.6708(3) 0.095 Uiso 1 calc R .
H37B H 0.6425(4) 0.0308(3) 0.6422(3) 0.095 Uiso 1 calc R .
H37C H 0.5175(4) 0.0332(3) 0.6220(3) 0.095 Uiso 1 calc R .
C8 C 0.4490(4) 0.3052(2) 0.3754(2) 0.0452(10) Uani 1 d . .
O8 O 0.4977(3) 0.3434(2) 0.4159(2) 0.0686(10) Uani 1 d . .
C9 C 0.3798(3) 0.1712(2) 0.3729(3) 0.0432(10) Uani 1 d . .
O9 O 0.3802(3) 0.1232(2) 0.4130(2) 0.0673(10) Uani 1 d . .
C41 C 0.2281(3) 0.2165(2) 0.2155(3) 0.0479(10) Uani 1 d . .
C42 C 0.2893(3) 0.2698(2) 0.1805(2) 0.0451(10) Uani 1 d . .
C43 C 0.2764(3) 0.3296(2) 0.2293(3) 0.0481(10) Uani 1 d . .
C44 C 0.2038(3) 0.3145(2) 0.2897(3) 0.0518(11) Uani 1 d . .
C45 C 0.1752(3) 0.2449(2) 0.2821(3) 0.0520(11) Uani 1 d . .
H41 H 0.2345 0.1645 0.1980 0.077(7) Uiso 1 d . .
H42 H 0.3517 0.2633 0.1383 0.077(7) Uiso 1 d . .
H43 H 0.3262 0.3741 0.2246 0.077(7) Uiso 1 d . .
H44 H 0.2039 0.3506 0.3350 0.077(7) Uiso 1 d . .
H45 H 0.1472 0.2159 0.3310 0.077(7) Uiso 1 d . .

loop_
_atom_type_symbol
_atom_type_description
_atom_type_scat_dispersion_real
_atom_type_scat_dispersion_imag
_atom_type_scat_source
C C 0.0033 0.0016 'International Tables Vol C Tables 4.2.6.8 and 6.1.1.4'
H H 0.0000 0.0000 'International Tables Vol C Tables 4.2.6..8 and 6.1.1.4'
N N 0.0061 0.0033 'International Tables Vol C Tables 4.2.6.8 and 6.1.1.4'
O O 0.0106 0.0060 'International Tables Vol C Tables 4.2.6.8 and 6.1.1.4'
Si Si 0.0817 0.0704 'International Tables Vol C Tables 4.2.6.8 and 6.1.1.4'
Ti Ti 0.2776 0.4457 'International Tables Vol C Tables 4.2.6.8 and 6.1.1.4'
Ru Ru -1.2594 0.8363 'International Tables Vol C Tables 4.2.6.8 and 6.1.1.4'

loop_
_geom_angle_atom_site_label_1
_geom_angle_atom_site_label_2
_geom_angle_atom_site_label_3
_geom_angle
_geom_angle_site_symmetry_1
_geom_angle_site_symmetry_3
_geom_angle_publ_flag
C8 Ru C9 94.6(2) . . ?
C8 Ru C43 100.3(2) . . ?
C9 Ru C43 159.5(2) . . ?
C8 Ru C42 129.5(2) . . ?
C9 Ru C42 134.6(2) . . ?
C43 Ru C42 37.0(2) . . ?
C8 Ru C41 161.0(2) . . ?
C9 Ru C41 102.4(2) . . ?
C43 Ru C41 61.2(2) . . ?
C42 Ru C41 36.9(2) . . ?
C8 Ru C45 132.7(2) . . ?
C9 Ru C45 99.4(2) . . ?
C43 Ru C45 60.1(2) . . ?
C42 Ru C45 60.8(2) . . ?
C41 Ru C45 36.3(2) . . ?
C8 Ru C44 102.8(2) . . ?
C9 Ru C44 126.5(2) . . ?
C43 Ru C44 36.2(2) . . ?
C42 Ru C44 60.8(2) . . ?
C41 Ru C44 60.2(2) . . ?
C45 Ru C44 35.4(2) . . ?
C8 Ru Ti 82.81(13) . . ?
C9 Ru Ti 87.69(12) . . ?
C43 Ru Ti 107.91(11) . . ?
C42 Ru Ti 87.98(11) . . ?
C41 Ru Ti 106.00(12) . . ?
C45 Ru Ti 142.31(12) . . ?
C44 Ru Ti 143.98(12) . . ?
N3 Ti N1 105.33(14) . . ?
N3 Ti N2 108.25(14) . . ?
N1 Ti N2 106.96(14) . . ?
N3 Ti Ru 111.73(10) . . ?
N1 Ti Ru 113.82(10) . . ?
N2 Ti Ru 110.43(10) . . ?
C1 Si4 Si2 115.1(2) . . ?
C1 Si4 Si3 115.9(2) . . ?
Si2 Si4 Si3 101.39(6) . . ?
C1 Si4 Si1 114.4(2) . . ?
Si2 Si4 Si1 101.98(7) . . ?
Si3 Si4 Si1 106.22(6) . . ?
N1 Si1 C2 112.4(2) . . ?
N1 Si1 C3 110.2(2) . . ?
C2 Si1 C3 105.5(3) . . ?
N1 Si1 Si4 104.04(12) . . ?
C2 Si1 Si4 114.5(2) . . ?
C3 Si1 Si4 110.3(2) . . ?
C11 N1 Si1 116.3(2) . . ?
C11 N1 Ti 122.6(2) . . ?
Si1 N1 Ti 120.8(2) . . ?
C16 C11 C12 117.6(4) . . ?
C16 C11 N1 121.0(4) . . ?
C12 C11 N1 121.4(4) . . ?
C13 C12 C11 120.6(4) . . ?
C12 C13 C14 122.1(4) . . ?
C15 C14 C13 117.3(4) . . ?
C15 C14 C17 121.2(5) . . ?
C13 C14 C17 121.5(5) . . ?
C14 C15 C16 121.8(4) . . ?
C11 C16 C15 120.6(4) . . ?
N2 Si2 C5 109.8(2) . . ?
N2 Si2 C4 112.4(2) . . ?
C5 Si2 C4 106.5(3) . . ?
N2 Si2 Si4 102.87(11) . . ?
C5 Si2 Si4 112.7(2) . . ?
C4 Si2 Si4 112.7(2) . . ?
C21 N2 Si2 113.8(2) . . ?
C21 N2 Ti 124.4(3) . . ?
Si2 N2 Ti 121.5(2) . . ?
C22 C21 C26 118.3(4) . . ?
C22 C21 N2 120.5(4) . . ?
C26 C21 N2 121.1(4) . . ?
C21 C22 C23 120.9(5) . . ?
C24 C23 C22 121.5(5) . . ?
C25 C24 C23 118.0(5) . . ?
C25 C24 C27 120.8(7) . . ?
C23 C24 C27 121.2(7) . . ?
C24 C25 C26 121.2(5) . . ?
C21 C26 C25 120.1(5) . . ?
N3 Si3 C7 110.2(2) . . ?
N3 Si3 C6 111.1(2) . . ?
C7 Si3 C6 107.1(3) . . ?
N3 Si3 Si4 102.71(12) . . ?
C7 Si3 Si4 111.2(2) . . ?
C6 Si3 Si4 114.5(2) . . ?
C31 N3 Si3 116.0(2) . . ?
C31 N3 Ti 123.0(2) . . ?
Si3 N3 Ti 119.5(2) . . ?
C36 C31 C32 117.7(4) . . ?
C36 C31 N3 121.0(4) . . ?
C32 C31 N3 121.3(4) . . ?
C33 C32 C31 121.6(4) . . ?
C32 C33 C34 120.9(4) . . ?
C35 C34 C33 117.9(4) . . ?
C35 C34 C37 121.2(4) . . ?
C33 C34 C37 120.8(4) . . ?
C34 C35 C36 121.0(4) . . ?
C31 C36 C35 120.8(4) . . ?
O8 C8 Ru 174.5(4) . . ?
O9 C9 Ru 172.8(4) . . ?
C45 C41 C42 108.2(4) . . ?
C45 C41 Ru 73.7(3) . . ?
C42 C41 Ru 71.5(2) . . ?
C41 C42 C43 106.5(4) . . ?
C41 C42 Ru 71.6(2) . . ?
C43 C42 Ru 70.7(2) . . ?
C44 C43 C42 109.0(4) . . ?
C44 C43 Ru 75.0(2) . . ?
C42 C43 Ru 72.3(2) . . ?
C45 C44 C43 107.8(4) . . ?
C45 C44 Ru 72.0(2) . . ?
C43 C44 Ru 68.8(2) . . ?
C44 C45 C41 108.5(4) . . ?
C44 C45 Ru 72.7(2) . . ?
C41 C45 Ru 69.9(2) . . ?

loop_
_geom_bond_atom_site_label_1
_geom_bond_atom_site_label_2
_geom_bond_distance
_geom_bond_site_symmetry_2
_geom_bond_publ_flag
Ru C8 1.863(5) . ?
Ru C9 1.876(4) . ?
Ru C43 2.241(4) . ?
Ru C42 2.262(4) . ?
Ru C41 2.263(4) . ?
Ru C45 2.313(4) . ?
Ru C44 2.321(4) . ?
Ru Ti 2.5609(8) . ?
Ti N3 1.927(3) . ?
Ti N1 1.941(3) . ?
Ti N2 1.947(3) . ?
C1 Si4 1.898(5) . ?
Si4 Si2 2.329(2) . ?
Si4 Si3 2.339(2) . ?
Si4 Si1 2.350(2) . ?
Si1 N1 1.762(3) . ?
Si1 C2 1.884(5) . ?
Si1 C3 1.884(5) . ?
N1 C11 1.437(5) . ?
C11 C16 1.374(6) . ?
C11 C12 1.405(6) . ?
C12 C13 1.374(6) . ?
C13 C14 1.380(7) . ?
C14 C15 1.370(7) . ?
C14 C17 1.520(6) . ?
C15 C16 1.402(6) . ?
Si2 N2 1.764(3) . ?
Si2 C5 1.876(5) . ?
Si2 C4 1.889(5) . ?
N2 C21 1.441(5) . ?
C21 C22 1.383(6) . ?
C21 C26 1.388(6) . ?
C22 C23 1.386(7) . ?
C23 C24 1.376(8) . ?
C24 C25 1.380(8) . ?
C24 C27 1.524(7) . ?
C25 C26 1.402(7) . ?
Si3 N3 1.763(3) . ?
Si3 C7 1.867(6) . ?
Si3 C6 1.871(6) . ?
N3 C31 1.440(5) . ?
C31 C36 1.390(6) . ?
C31 C32 1.386(5) . ?
C32 C33 1.379(6) . ?
C33 C34 1.396(6) . ?
C34 C35 1.380(6) . ?
C34 C37 1.514(6) . ?
C35 C36 1.400(6) . ?
C8 O8 1.148(5) . ?
C9 O9 1.145(5) . ?
C41 C45 1.427(6) . ?
C41 C42 1.431(6) . ?
C42 C43 1.430(6) . ?
C43 C44 1.418(6) . ?
C44 C45 1.407(6) . ?
